data_4323338
loop_
_publ_author_name
'Larry R. Falvello'
'Susana Fern\'andez'
'Rafael Navarro'
'Esteban P. Urriolabeitia'

_publ_section_title
;
 Nitrogen- vs Carbon-Coordination of the \a-Cyano-Stabilized Phosphorus
 Ylide Ph3PC(H)CN. X-ray Crystal Structure of
 {Pd(dmba)[P(OMe)3][N\\tbCC(H)PPh3]}(ClO4)
;
_journal_name_full 'Inorganic Chemistry'
_journal_page_first 1136
_journal_page_last 1142
_journal_paper_doi 10.1021/ic960904e
_journal_volume 36
_journal_year 1997
_chemical_formula_sum 'C32 H37 Cl N2 O7 P2 Pd'
_chemical_formula_weight 765.43
_chemical_name_systematic
; 
 ? 
;
_space_group_IT_number 14
_symmetry_cell_setting monoclinic
_symmetry_space_group_name_Hall '-P 2ybc'
_symmetry_space_group_name_H-M 'P 1 21/c 1'
_atom_sites_solution_hydrogens geom
_atom_sites_solution_primary heavy
_atom_sites_solution_secondary difmap
_audit_creation_method SHELXL
_cell_angle_alpha 90.00
_cell_angle_beta 92.560(10)
_cell_angle_gamma 90.00
_cell_formula_units_Z 4
_cell_length_a 12.5690(10)
_cell_length_b 17.857(2)
_cell_length_c 14.729(2)
_cell_measurement_temperature 150(1)
_cell_volume 3302.5(6)
_computing_cell_refinement 'CAD4-PC V1.5'
_computing_data_collection 'CAD4-PC V1.5'
_computing_data_reduction 'XCAD4B (Harms, 1995)'
_computing_structure_refinement 'SHELXL-93 (Sheldrick, 1993)'
_computing_structure_solution 'SHELXS-86 (Sheldrick, 1990)'
_diffrn_ambient_temperature 150(1)
_diffrn_measurement_device 'Nonius CAD-4'
_diffrn_radiation_monochromator graphite
_diffrn_radiation_source 'normal-focus sealed tube'
_diffrn_radiation_type MoK\a
_diffrn_radiation_wavelength 0.71073
_diffrn_reflns_av_R_equivalents 0.0382
_diffrn_reflns_av_sigmaI/netI 0.0366
_diffrn_reflns_limit_h_max 14
_diffrn_reflns_limit_h_min 0
_diffrn_reflns_limit_k_max 21
_diffrn_reflns_limit_k_min 0
_diffrn_reflns_limit_l_max 17
_diffrn_reflns_limit_l_min -17
_diffrn_reflns_number 6085
_diffrn_reflns_theta_max 24.99
_diffrn_reflns_theta_min 2.28
_exptl_absorpt_coefficient_mu 0.789
_exptl_absorpt_correction_type empirical
_exptl_crystal_density_diffrn 1.539
_exptl_crystal_F_000 1568
_exptl_crystal_size_max 0.40
_exptl_crystal_size_mid 0.35
_exptl_crystal_size_min 0.30
_refine_diff_density_max 0.864
_refine_diff_density_min -0.989
_refine_diff_density_rms 0.086
_refine_ls_extinction_method none
_refine_ls_goodness_of_fit_all 1.044
_refine_ls_goodness_of_fit_obs 1.098
_refine_ls_matrix_type full
_refine_ls_number_parameters 423
_refine_ls_number_reflns 5790
_refine_ls_number_restraints 30
_refine_ls_restrained_S_all 1.070
_refine_ls_restrained_S_obs 1.126
_refine_ls_R_factor_all 0.0476
_refine_ls_R_factor_obs 0.0384
_refine_ls_shift/esd_max -0.484
_refine_ls_shift/esd_mean 0.015
_refine_ls_structure_factor_coef Fsqd
_refine_ls_weighting_details 'w=1/[\s^2^(Fo^2^)+(0.0532P)^2^+2.8963P] where P=(Fo^2^+2Fc^2^)/3'
_refine_ls_weighting_scheme calc
_refine_ls_wR_factor_all 0.1003
_refine_ls_wR_factor_obs 0.0961
_reflns_number_observed 4881
_reflns_number_total 5790
_reflns_observed_criterion >2sigma(I)
_cod_data_source_file ic960904e.cif
_cod_data_source_block nieve
_cod_depositor_comments
;
The following automatic conversions were performed:

'_refine_ls_weighting_scheme' value 'calc
w=1/[\s^2^(Fo^2^)+(0.0532P)^2^+2.8963P] where P=(Fo^2^+2Fc^2^)/3' was
changed to 'calc'. New tag '_refine_ls_weighting_details' was
created. The value of the new tag was set to
'w=1/[\s^2^(Fo^2^)+(0.0532P)^2^+2.8963P] where P=(Fo^2^+2Fc^2^)/3'.

Automatic conversion script
Id: cif_fix_values 3143 2015-03-26 13:38:13Z robertas 
;
_cod_database_code 4323338

loop_
_symmetry_equiv_pos_as_xyz
'x, y, z'
'-x, y+1/2, -z+1/2'
'-x, -y, -z'
'x, -y-1/2, z-1/2'

loop_
_atom_site_aniso_label
_atom_site_aniso_U_11
_atom_site_aniso_U_22
_atom_site_aniso_U_33
_atom_site_aniso_U_23
_atom_site_aniso_U_13
_atom_site_aniso_U_12
Pd1 0.01391(15) 0.0258(2) 0.0175(2) -0.00227(11) 0.00374(10) -0.00204(11)
C1 0.021(2) 0.020(2) 0.024(2) -0.0043(15) 0.0046(15) 0.0018(15)
C2 0.020(2) 0.028(2) 0.024(2) -0.001(2) 0.0036(15) -0.003(2)
C3 0.018(2) 0.036(2) 0.036(2) -0.001(2) 0.010(2) -0.003(2)
C4 0.028(2) 0.037(2) 0.030(2) 0.006(2) 0.014(2) 0.005(2)
C5 0.027(2) 0.036(2) 0.023(2) 0.000(2) 0.005(2) 0.008(2)
C6 0.020(2) 0.026(2) 0.021(2) -0.003(2) 0.0034(15) 0.003(2)
C7 0.025(2) 0.033(2) 0.017(2) -0.003(2) 0.000(2) -0.002(2)
N1 0.0155(15) 0.027(2) 0.023(2) -0.0030(13) 0.0019(12) -0.0010(13)
C8 0.018(2) 0.035(2) 0.031(2) -0.002(2) 0.001(2) -0.005(2)
C9 0.024(2) 0.031(2) 0.043(3) 0.001(2) 0.006(2) 0.000(2)
P1 0.0173(5) 0.0263(5) 0.0181(5) -0.0008(4) 0.0029(4) -0.0019(4)
O1 0.0247(14) 0.035(2) 0.0280(15) -0.0063(12) 0.0029(11) 0.0085(12)
C10 0.049(3) 0.042(3) 0.046(3) -0.014(2) 0.004(2) 0.016(2)
O2 0.0203(13) 0.0274(14) 0.0236(13) -0.0021(11) 0.0002(10) -0.0040(11)
C11 0.029(2) 0.033(2) 0.037(2) -0.006(2) 0.002(2) 0.000(2)
O3 0.0272(14) 0.036(2) 0.0199(13) 0.0065(12) -0.0008(11) -0.0090(12)
C12 0.035(2) 0.042(3) 0.026(2) 0.009(2) -0.007(2) -0.006(2)
N2 0.018(2) 0.043(2) 0.024(2) -0.0024(15) -0.0007(14) -0.0025(14)
C13 0.016(2) 0.025(2) 0.020(2) -0.0007(15) -0.001(2) -0.0013(14)
C14 0.020(2) 0.034(2) 0.017(2) 0.000(2) -0.0003(15) -0.003(2)
P2 0.0161(4) 0.0237(5) 0.0147(4) 0.0011(4) 0.0034(3) -0.0010(4)
C15 0.017(2) 0.026(2) 0.017(2) -0.0007(15) 0.0047(14) 0.0010(15)
C16 0.022(2) 0.028(2) 0.023(2) 0.001(2) 0.001(2) -0.003(2)
C17 0.026(2) 0.037(2) 0.026(2) -0.001(2) -0.005(2) -0.003(2)
C18 0.025(2) 0.032(2) 0.022(2) 0.008(2) 0.002(2) 0.004(2)
C19 0.027(2) 0.020(2) 0.028(2) 0.003(2) 0.008(2) 0.003(2)
C20 0.021(2) 0.029(2) 0.020(2) -0.002(2) 0.0011(15) -0.003(2)
C21 0.026(2) 0.022(2) 0.014(2) 0.0027(14) 0.0018(14) -0.0006(15)
C22 0.021(2) 0.031(2) 0.029(2) -0.001(2) -0.001(2) 0.001(2)
C23 0.032(2) 0.026(2) 0.040(2) 0.001(2) 0.000(2) 0.007(2)
C24 0.046(3) 0.023(2) 0.031(2) 0.001(2) -0.003(2) -0.003(2)
C25 0.041(2) 0.032(2) 0.024(2) 0.002(2) 0.008(2) -0.012(2)
C26 0.027(2) 0.034(2) 0.017(2) 0.000(2) 0.006(2) -0.004(2)
C27 0.018(2) 0.022(2) 0.025(2) 0.0018(15) 0.0075(15) -0.0021(15)
C28 0.023(2) 0.033(2) 0.023(2) -0.004(2) 0.002(2) 0.000(2)
C29 0.022(2) 0.031(2) 0.033(2) -0.003(2) 0.004(2) 0.002(2)
C30 0.029(2) 0.028(2) 0.030(2) -0.004(2) 0.015(2) -0.004(2)
C31 0.037(2) 0.030(2) 0.020(2) -0.001(2) 0.006(2) -0.001(2)
C32 0.029(2) 0.026(2) 0.022(2) 0.003(2) 0.004(2) 0.005(2)
Cl1 0.0328(5) 0.0284(5) 0.0303(5) -0.0012(4) -0.0013(4) 0.0004(4)
Cl1' 0.0328(5) 0.0284(5) 0.0303(5) -0.0012(4) -0.0013(4) 0.0004(4)
Cl1" 0.0328(5) 0.0284(5) 0.0303(5) -0.0012(4) -0.0013(4) 0.0004(4)

loop_
_atom_site_label
_atom_site_type_symbol
_atom_site_fract_x
_atom_site_fract_y
_atom_site_fract_z
_atom_site_U_iso_or_equiv
_atom_site_thermal_displace_type
_atom_site_occupancy
_atom_site_calc_flag
_atom_site_refinement_flags
_atom_site_disorder_group
Pd1 Pd 0.24260(2) 0.14154(2) 0.13379(2) 0.01896(10) Uani 1 d . .
C1 C 0.1475(3) 0.1170(2) 0.2352(3) 0.0214(8) Uani 1 d . .
C2 C 0.0423(3) 0.0906(2) 0.2313(3) 0.0241(8) Uani 1 d . .
H2A H 0.0032(3) 0.0896(2) 0.1747(3) 0.029 Uiso 1 calc R .
C3 C -0.0056(3) 0.0658(2) 0.3094(3) 0.0295(9) Uani 1 d . .
H3A H -0.0763(3) 0.0469(2) 0.3050(3) 0.035 Uiso 1 calc R .
C4 C 0.0483(3) 0.0682(2) 0.3928(3) 0.0312(9) Uani 1 d . .
H4A H 0.0145(3) 0.0524(2) 0.4459(3) 0.037 Uiso 1 calc R .
C5 C 0.1524(3) 0.0941(2) 0.3984(3) 0.0286(9) Uani 1 d . .
H5A H 0.1904(3) 0.0956(2) 0.4556(3) 0.034 Uiso 1 calc R .
C6 C 0.2012(3) 0.1178(2) 0.3207(2) 0.0224(8) Uani 1 d . .
C7 C 0.3125(3) 0.1476(2) 0.3246(2) 0.0251(8) Uani 1 d . .
H7A H 0.3116(3) 0.2028(2) 0.3315(2) 0.030 Uiso 1 calc R .
H7B H 0.3533(3) 0.1260(2) 0.3773(2) 0.030 Uiso 1 calc R .
N1 N 0.3636(2) 0.1269(2) 0.2385(2) 0.0218(7) Uani 1 d . .
C8 C 0.4586(3) 0.1741(2) 0.2270(3) 0.0281(9) Uani 1 d . .
H8A H 0.5076(9) 0.1686(11) 0.2802(8) 0.034 Uiso 1 calc R .
H8B H 0.4369(4) 0.2266(3) 0.2207(17) 0.034 Uiso 1 calc R .
H8C H 0.4943(11) 0.1583(9) 0.1723(10) 0.034 Uiso 1 calc R .
C9 C 0.3954(3) 0.0474(2) 0.2422(3) 0.0324(9) Uani 1 d . .
H9A H 0.4507(15) 0.0403(3) 0.2904(12) 0.039 Uiso 1 calc R .
H9B H 0.4232(19) 0.0326(4) 0.1837(6) 0.039 Uiso 1 calc R .
H9C H 0.3334(5) 0.0164(3) 0.2549(18) 0.039 Uiso 1 calc R .
P1 P 0.10987(7) 0.16004(5) 0.03310(6) 0.0205(2) Uani 1 d . .
O1 O 0.0023(2) 0.1985(2) 0.0613(2) 0.0291(6) Uani 1 d . .
C10 C 0.0112(4) 0.2690(3) 0.1099(3) 0.0458(12) Uani 1 d . .
H10A H -0.0577(7) 0.2818(9) 0.1344(18) 0.055 Uiso 1 calc R .
H10B H 0.0325(23) 0.3085(4) 0.0682(6) 0.055 Uiso 1 calc R .
H10C H 0.0649(18) 0.2644(6) 0.1599(13) 0.055 Uiso 1 calc R .
O2 O 0.0552(2) 0.08703(14) -0.0095(2) 0.0238(6) Uani 1 d . .
C11 C 0.1265(3) 0.0355(2) -0.0518(3) 0.0333(9) Uani 1 d . .
H11A H 0.0900(8) -0.0123(5) -0.0632(17) 0.040 Uiso 1 calc R .
H11B H 0.1895(10) 0.0274(12) -0.0114(8) 0.040 Uiso 1 calc R .
H11C H 0.1484(17) 0.0566(7) -0.1095(9) 0.040 Uiso 1 calc R .
O3 O 0.1496(2) 0.2062(2) -0.0499(2) 0.0279(6) Uani 1 d . .
C12 C 0.0787(3) 0.2191(3) -0.1290(3) 0.0346(10) Uani 1 d . .
H12A H 0.1202(4) 0.2200(15) -0.1838(3) 0.041 Uiso 1 calc R .
H12B H 0.0422(16) 0.2671(7) -0.1226(9) 0.041 Uiso 1 calc R .
H12C H 0.0260(14) 0.1787(8) -0.1341(11) 0.041 Uiso 1 calc R .
N2 N 0.3535(2) 0.1496(2) 0.0339(2) 0.0284(8) Uani 1 d . .
C13 C 0.4117(3) 0.1546(2) -0.0243(2) 0.0201(8) Uani 1 d . .
C14 C 0.4842(3) 0.1590(2) -0.0917(3) 0.0239(8) Uani 1 d . .
H14A H 0.4632(3) 0.1488(2) -0.1533(3) 0.029 Uiso 1 calc R .
P2 P 0.61264(7) 0.18306(5) -0.06190(6) 0.0181(2) Uani 1 d . .
C15 C 0.6537(3) 0.1384(2) 0.0432(2) 0.0198(8) Uani 1 d . .
C16 C 0.7187(3) 0.1749(2) 0.1083(3) 0.0242(8) Uani 1 d . .
H16A H 0.7427(3) 0.2244(2) 0.0978(3) 0.029 Uiso 1 calc R .
C17 C 0.7480(3) 0.1381(2) 0.1884(3) 0.0299(9) Uani 1 d . .
H17A H 0.7925(3) 0.1627(2) 0.2329(3) 0.036 Uiso 1 calc R .
C18 C 0.7130(3) 0.0664(2) 0.2041(3) 0.0261(8) Uani 1 d . .
H18A H 0.7318(3) 0.0422(2) 0.2599(3) 0.031 Uiso 1 calc R .
C19 C 0.6504(3) 0.0296(2) 0.1385(3) 0.0251(8) Uani 1 d . .
H19A H 0.6275(3) -0.0203(2) 0.1489(3) 0.030 Uiso 1 calc R .
C20 C 0.6211(3) 0.0652(2) 0.0583(2) 0.0232(8) Uani 1 d . .
H20A H 0.5786(3) 0.0397(2) 0.0131(2) 0.028 Uiso 1 calc R .
C21 C 0.6341(3) 0.2827(2) -0.0459(2) 0.0205(8) Uani 1 d . .
C22 C 0.5523(3) 0.3244(2) -0.0111(3) 0.0273(9) Uani 1 d . .
H22A H 0.4883(3) 0.3004(2) 0.0048(3) 0.033 Uiso 1 calc R .
C23 C 0.5637(3) 0.4007(2) 0.0003(3) 0.0327(9) Uani 1 d . .
H23A H 0.5076(3) 0.4291(2) 0.0243(3) 0.039 Uiso 1 calc R .
C24 C 0.6559(4) 0.4359(2) -0.0230(3) 0.0334(10) Uani 1 d . .
H24A H 0.6626(4) 0.4886(2) -0.0165(3) 0.040 Uiso 1 calc R .
C25 C 0.7389(4) 0.3948(2) -0.0558(3) 0.0323(9) Uani 1 d . .
H25A H 0.8031(4) 0.4190(2) -0.0706(3) 0.039 Uiso 1 calc R .
C26 C 0.7284(3) 0.3177(2) -0.0673(2) 0.0259(8) Uani 1 d . .
H26A H 0.7854(3) 0.2892(2) -0.0896(2) 0.031 Uiso 1 calc R .
C27 C 0.6993(3) 0.1519(2) -0.1478(3) 0.0213(8) Uani 1 d . .
C28 C 0.7961(3) 0.1179(2) -0.1234(3) 0.0261(8) Uani 1 d . .
H28A H 0.8181(3) 0.1133(2) -0.0610(3) 0.031 Uiso 1 calc R .
C29 C 0.8603(3) 0.0906(2) -0.1900(3) 0.0287(9) Uani 1 d . .
H29A H 0.9256(3) 0.0664(2) -0.1731(3) 0.034 Uiso 1 calc R .
C30 C 0.8300(3) 0.0984(2) -0.2803(3) 0.0289(9) Uani 1 d . .
H30A H 0.8741(3) 0.0797(2) -0.3259(3) 0.035 Uiso 1 calc R .
C31 C 0.7354(3) 0.1336(2) -0.3044(3) 0.0286(9) Uani 1 d . .
H31A H 0.7153(3) 0.1396(2) -0.3669(3) 0.034 Uiso 1 calc R .
C32 C 0.6693(3) 0.1603(2) -0.2393(3) 0.0257(8) Uani 1 d . .
H32A H 0.6040(3) 0.1841(2) -0.2569(3) 0.031 Uiso 1 calc R .
Cl1 Cl 0.70336(8) 0.62416(6) -0.16301(7) 0.0306(2) Uani 0.33 d PD .
O4 O 0.7893(12) 0.5738(9) -0.1623(12) 0.045(5) Uiso 0.33 d PD .
O5 O 0.6053(9) 0.5911(9) -0.1999(9) 0.032(4) Uiso 0.33 d PD .
O6 O 0.6859(9) 0.6656(8) -0.0822(8) 0.028(3) Uiso 0.33 d PD .
O7 O 0.7185(11) 0.6764(8) -0.2385(10) 0.049(4) Uiso 0.33 d PD .
Cl1' Cl 0.70336(8) 0.62416(6) -0.16301(7) 0.0306(2) Uani 0.33 d PD .
O4' O 0.8014(11) 0.5789(8) -0.1479(13) 0.040(5) Uiso 0.33 d PD .
O5' O 0.6156(8) 0.5740(6) -0.1810(9) 0.026(3) Uiso 0.33 d PD .
O6' O 0.6790(9) 0.6444(7) -0.0650(7) 0.041(4) Uiso 0.33 d PD .
O7' O 0.7261(10) 0.6880(6) -0.2096(9) 0.053(4) Uiso 0.33 d PD .
Cl1" Cl 0.70336(8) 0.62416(6) -0.16301(7) 0.0306(2) Uani 0.33 d PD .
O4" O 0.7785(8) 0.5666(5) -0.1353(8) 0.022(2) Uiso 0.33 d PD .
O5" O 0.5992(10) 0.5932(11) -0.1782(13) 0.064(7) Uiso 0.33 d PD .
O6" O 0.7031(10) 0.6849(6) -0.1034(8) 0.052(4) Uiso 0.33 d PD .
O7" O 0.7322(10) 0.6514(7) -0.2535(7) 0.050(3) Uiso 0.33 d PD .

loop_
_atom_type_symbol
_atom_type_description
_atom_type_scat_dispersion_real
_atom_type_scat_dispersion_imag
_atom_type_scat_source
C C 0.0033 0.0016 'International Tables Vol C Tables 4.2.6.8 and 6.1.1.4'
H H 0.0000 0.0000 'International Tables Vol C Tables 4.2.6.8 and 6.1.1.4'
N N 0.0061 0.0033 'International Tables Vol C Tables 4.2.6.8 and 6.1.1.4'
O O 0.0106 0.0060 'International Tables Vol C Tables 4.2.6.8 and 6.1.1.4'
P P 0.1023 0.0942 'International Tables Vol C Tables 4.2.6.8 and 6.1.1.4'
Cl Cl 0.1484 0.1585 'International Tables Vol C Tables 4.2.6.8 and 6.1.1.4'
Pd Pd -0.9988 1.0072 'International Tables Vol C Tables 4.2.6.8 and 6.1.1.4'

loop_
_geom_angle_atom_site_label_1
_geom_angle_atom_site_label_2
_geom_angle_atom_site_label_3
_geom_angle
_geom_angle_site_symmetry_1
_geom_angle_site_symmetry_3
_geom_angle_publ_flag
C1 Pd1 N2 170.25(14) . . ?
C1 Pd1 N1 82.17(13) . . y
N2 Pd1 N1 92.37(12) . . y
C1 Pd1 P1 94.34(11) . . y
N2 Pd1 P1 91.42(9) . . y
N1 Pd1 P1 175.80(8) . . ?
C6 C1 C2 117.1(3) . . ?
C6 C1 Pd1 112.9(3) . . ?
C2 C1 Pd1 129.5(3) . . ?
C3 C2 C1 121.0(4) . . ?
C3 C2 H2A 119.5(2) . . ?
C1 C2 H2A 119.5(2) . . ?
C4 C3 C2 120.8(4) . . ?
C4 C3 H3A 119.6(2) . . ?
C2 C3 H3A 119.6(2) . . ?
C3 C4 C5 119.3(4) . . ?
C3 C4 H4A 120.4(2) . . ?
C5 C4 H4A 120.4(2) . . ?
C4 C5 C6 120.2(4) . . ?
C4 C5 H5A 119.9(2) . . ?
C6 C5 H5A 119.9(2) . . ?
C5 C6 C1 121.6(3) . . ?
C5 C6 C7 121.6(3) . . ?
C1 C6 C7 116.7(3) . . ?
N1 C7 C6 108.4(3) . . ?
N1 C7 H7A 110.0(2) . . ?
C6 C7 H7A 110.0(2) . . ?
N1 C7 H7B 110.0(2) . . ?
C6 C7 H7B 110.0(2) . . ?
H7A C7 H7B 108.4 . . ?
C9 N1 C8 109.5(3) . . ?
C9 N1 C7 109.5(3) . . ?
C8 N1 C7 109.6(3) . . ?
C9 N1 Pd1 109.2(2) . . ?
C8 N1 Pd1 113.6(2) . . ?
C7 N1 Pd1 105.3(2) . . ?
N1 C8 H8A 109.5(2) . . ?
N1 C8 H8B 109.5(2) . . ?
H8A C8 H8B 109.5 . . ?
N1 C8 H8C 109.5(2) . . ?
H8A C8 H8C 109.5 . . ?
H8B C8 H8C 109.5 . . ?
N1 C9 H9A 109.5(2) . . ?
N1 C9 H9B 109.5(2) . . ?
H9A C9 H9B 109.5 . . ?
N1 C9 H9C 109.5(2) . . ?
H9A C9 H9C 109.5 . . ?
H9B C9 H9C 109.5 . . ?
O3 P1 O1 106.2(2) . . ?
O3 P1 O2 105.62(14) . . ?
O1 P1 O2 95.76(14) . . ?
O3 P1 Pd1 110.12(11) . . ?
O1 P1 Pd1 121.03(11) . . ?
O2 P1 Pd1 116.30(11) . . ?
C10 O1 P1 117.2(3) . . ?
O1 C10 H10A 109.5(2) . . ?
O1 C10 H10B 109.5(2) . . ?
H10A C10 H10B 109.5 . . ?
O1 C10 H10C 109.5(2) . . ?
H10A C10 H10C 109.5 . . ?
H10B C10 H10C 109.5 . . ?
C11 O2 P1 115.3(2) . . ?
O2 C11 H11A 109.5(2) . . ?
O2 C11 H11B 109.5(2) . . ?
H11A C11 H11B 109.5 . . ?
O2 C11 H11C 109.5(2) . . ?
H11A C11 H11C 109.5 . . ?
H11B C11 H11C 109.5 . . ?
C12 O3 P1 120.1(2) . . ?
O3 C12 H12A 109.5(2) . . ?
O3 C12 H12B 109.5(2) . . ?
H12A C12 H12B 109.5 . . ?
O3 C12 H12C 109.5(2) . . ?
H12A C12 H12C 109.5 . . ?
H12B C12 H12C 109.5 . . ?
C13 N2 Pd1 177.1(3) . . y
N2 C13 C14 177.7(4) . . y
C13 C14 P2 118.4(3) . . y
C13 C14 H14A 120.8(2) . . ?
P2 C14 H14A 120.79(13) . . ?
C14 P2 C27 109.7(2) . . y
C14 P2 C15 110.0(2) . . y
C27 P2 C15 108.0(2) . . y
C14 P2 C21 114.4(2) . . y
C27 P2 C21 107.7(2) . . y
C15 P2 C21 106.7(2) . . y
C20 C15 C16 119.8(3) . . ?
C20 C15 P2 118.6(3) . . ?
C16 C15 P2 121.5(3) . . ?
C17 C16 C15 119.4(4) . . ?
C17 C16 H16A 120.3(2) . . ?
C15 C16 H16A 120.3(2) . . ?
C18 C17 C16 120.6(4) . . ?
C18 C17 H17A 119.7(2) . . ?
C16 C17 H17A 119.7(2) . . ?
C17 C18 C19 120.0(4) . . ?
C17 C18 H18A 120.0(2) . . ?
C19 C18 H18A 120.0(2) . . ?
C20 C19 C18 120.1(4) . . ?
C20 C19 H19A 120.0(2) . . ?
C18 C19 H19A 120.0(2) . . ?
C19 C20 C15 120.1(3) . . ?
C19 C20 H20A 120.0(2) . . ?
C15 C20 H20A 120.0(2) . . ?
C22 C21 C26 119.9(4) . . ?
C22 C21 P2 117.8(3) . . ?
C26 C21 P2 122.3(3) . . ?
C23 C22 C21 120.0(4) . . ?
C23 C22 H22A 120.0(2) . . ?
C21 C22 H22A 120.0(2) . . ?
C24 C23 C22 120.3(4) . . ?
C24 C23 H23A 119.8(3) . . ?
C22 C23 H23A 119.8(2) . . ?
C23 C24 C25 120.2(4) . . ?
C23 C24 H24A 119.9(3) . . ?
C25 C24 H24A 119.9(2) . . ?
C24 C25 C26 120.0(4) . . ?
C24 C25 H25A 120.0(2) . . ?
C26 C25 H25A 120.0(2) . . ?
C21 C26 C25 119.6(4) . . ?
C21 C26 H26A 120.2(2) . . ?
C25 C26 H26A 120.2(2) . . ?
C32 C27 C28 119.6(3) . . ?
C32 C27 P2 120.2(3) . . ?
C28 C27 P2 120.2(3) . . ?
C29 C28 C27 119.9(4) . . ?
C29 C28 H28A 120.0(2) . . ?
C27 C28 H28A 120.0(2) . . ?
C30 C29 C28 120.3(4) . . ?
C30 C29 H29A 119.8(2) . . ?
C28 C29 H29A 119.8(2) . . ?
C29 C30 C31 119.6(4) . . ?
C29 C30 H30A 120.2(2) . . ?
C31 C30 H30A 120.2(2) . . ?
C30 C31 C32 121.2(4) . . ?
C30 C31 H31A 119.4(2) . . ?
C32 C31 H31A 119.4(2) . . ?
C31 C32 C27 119.3(4) . . ?
C31 C32 H32A 120.3(2) . . ?
C27 C32 H32A 120.3(2) . . ?
O4 Cl1 O5 112.5(9) . . ?
O4 Cl1 O6 118.2(8) . . ?
O6 Cl1 O5 111.3(7) . . ?
O4 Cl1 O7 106.7(9) . . ?
O6 Cl1 O7 109.3(9) . . ?
O5 Cl1 O7 96.3(7) . . ?
O7' Cl1 O5' 127.1(8) . . ?
O7' Cl1 O4' 109.8(8) . . ?
O5' Cl1 O4' 108.3(8) . . ?
O7' Cl1 O6' 109.3(7) . . ?
O5' Cl1 O6' 97.9(7) . . ?
O4' Cl1 O6' 100.8(8) . . ?
O6" Cl1 O5" 111.8(8) . . ?
O6" Cl1 O4" 113.3(7) . . ?
O5" Cl1 O4" 110.6(9) . . ?
O6" Cl1 O7" 108.7(7) . . ?
O5" Cl1 O7" 104.3(9) . . ?
O4" Cl1 O7" 107.8(6) . . ?

loop_
_geom_bond_atom_site_label_1
_geom_bond_atom_site_label_2
_geom_bond_distance
_geom_bond_site_symmetry_2
_geom_bond_publ_flag
Pd1 C1 2.003(4) . y
Pd1 N2 2.076(3) . y
Pd1 N1 2.132(3) . y
Pd1 P1 2.2070(10) . y
C1 C6 1.402(5) . y
C1 C2 1.403(5) . y
C2 C3 1.394(5) . y
C2 H2A 0.95 . ?
C3 C4 1.376(6) . y
C3 H3A 0.95 . ?
C4 C5 1.387(6) . y
C4 H4A 0.95 . ?
C5 C6 1.389(5) . y
C5 H5A 0.95 . ?
C6 C7 1.495(5) . y
C7 N1 1.493(5) . y
C7 H7A 0.99 . ?
C7 H7B 0.99 . ?
N1 C9 1.475(5) . y
N1 C8 1.478(5) . y
C8 H8A 0.98 . ?
C8 H8B 0.98 . ?
C8 H8C 0.98 . ?
C9 H9A 0.98 . ?
C9 H9B 0.98 . ?
C9 H9C 0.98 . ?
P1 O3 1.575(3) . y
P1 O1 1.589(3) . y
P1 O2 1.590(3) . y
O1 C10 1.449(5) . ?
C10 H10A 0.98 . ?
C10 H10B 0.98 . ?
C10 H10C 0.98 . ?
O2 C11 1.444(5) . ?
C11 H11A 0.98 . ?
C11 H11B 0.98 . ?
C11 H11C 0.98 . ?
O3 C12 1.453(5) . ?
C12 H12A 0.98 . ?
C12 H12B 0.98 . ?
C12 H12C 0.98 . ?
N2 C13 1.156(5) . y
C13 C14 1.379(5) . y
C14 P2 1.710(4) . y
C14 H14A 0.95 . ?
P2 C27 1.795(4) . y
P2 C15 1.796(4) . y
P2 C21 1.814(4) . y
C15 C20 1.391(5) . ?
C15 C16 1.393(5) . ?
C16 C17 1.385(6) . ?
C16 H16A 0.95 . ?
C17 C18 1.377(6) . ?
C17 H17A 0.95 . ?
C18 C19 1.384(5) . ?
C18 H18A 0.95 . ?
C19 C20 1.378(5) . ?
C19 H19A 0.95 . ?
C20 H20A 0.95 . ?
C21 C22 1.385(5) . ?
C21 C26 1.388(5) . ?
C22 C23 1.380(6) . ?
C22 H22A 0.95 . ?
C23 C24 1.375(6) . ?
C23 H23A 0.95 . ?
C24 C25 1.380(6) . ?
C24 H24A 0.95 . ?
C25 C26 1.392(6) . ?
C25 H25A 0.95 . ?
C26 H26A 0.95 . ?
C27 C32 1.391(5) . ?
C27 C28 1.393(5) . ?
C28 C29 1.386(5) . ?
C28 H28A 0.95 . ?
C29 C30 1.375(6) . ?
C29 H29A 0.95 . ?
C30 C31 1.377(6) . ?
C30 H30A 0.95 . ?
C31 C32 1.381(5) . ?
C31 H31A 0.95 . ?
C32 H32A 0.95 . ?
Cl1 O4 1.406(11) . ?
Cl1 O5 1.450(9) . ?
Cl1 O6 1.427(9) . ?
Cl1 O7 1.471(10) . ?
Cl1 O4' 1.482(10) . ?
Cl1 O5' 1.437(8) . ?
Cl1 O6' 1.532(9) . ?
Cl1 O7' 1.368(10) . ?
Cl1 O4" 1.443(8) . ?
Cl1 O5" 1.429(11) . ?
Cl1 O6" 1.395(10) . ?
Cl1 O7" 1.478(10) . ?
